data_4332733
loop_
_publ_author_name
'San Felices, Leire'
'Vitoria, Pablo'
'Guti\'errez-Zorrilla, Juan M.'
'Lezama, Luis'
'Reinoso, Santiago'

_publ_section_title
;
 Hybrid Inorganic&#x2212;Metalorganic Compounds Containing
 Copper(II)-Monosubstituted Keggin Polyanions and Polymeric Copper(I)
 Complexes.
;
_journal_issue 19
_journal_name_full 'Inorganic Chemistry'
_journal_page_first 7748
_journal_page_last 7757
_journal_paper_doi 10.1021/ic060762g
_journal_volume 45
_journal_year 2006
_chemical_compound_source 'synthesis as described'
_chemical_formula_moiety 'C30 H47 Cu1 K1 N5 O45 Si1 W11'
_chemical_formula_sum 'C30 H47 Cu K N5 O45 Si W11'
_chemical_formula_weight 3350.67
_chemical_name_systematic
;
 ?
;
_space_group_IT_number 2
_symmetry_cell_setting triclinic
_symmetry_Int_Tables_number 2
_symmetry_space_group_name_Hall '-P 1'
_symmetry_space_group_name_H-M 'P -1'
_atom_sites_solution_hydrogens geom
_atom_sites_solution_primary direct
_atom_sites_solution_secondary difmap
_audit_creation_date 2006-04-13T18:49:19-00:00
_audit_creation_method 'WinGX routine CIF_UPDATE'
_cell_angle_alpha 87.227(6)
_cell_angle_beta 85.004(5)
_cell_angle_gamma 84.328(6)
_cell_formula_units_Z 2
_cell_length_a 10.8974(7)
_cell_length_b 13.1029(10)
_cell_length_c 21.4442(13)
_cell_measurement_reflns_used 0
_cell_measurement_temperature 293(2)
_cell_measurement_theta_max 27.7955
_cell_measurement_theta_min 3.1209
_cell_measurement_wavelength 0.71073
_cell_volume 3033.0(4)
_computing_cell_refinement
;
        CrysAlis RED, Oxford Diffraction Ltd.,
        Version 1.171.27p5 beta (release 01-04-2005 CrysAlis171 .NET)
        (compiled Apr  1 2005,17:53:34)
;
_computing_data_collection
;
        CrysAlis CCD, Oxford Diffraction Ltd.,
        Version 1.171.27p5 beta (release 01-04-2005 CrysAlis171 .NET)
        (compiled Apr  1 2005,17:53:34)
;
_computing_data_reduction
;
        CrysAlis RED, Oxford Diffraction Ltd.,
        Version 1.171.27p5 beta (release 01-04-2005 CrysAlis171 .NET)
        (compiled Apr  1 2005,17:53:34)
;
_computing_molecular_graphics 'Ortep-3 for Windows (Farrugia, 1997)'
_computing_publication_material 'WinGX publication routines (Farrugia, 1999)'
_computing_structure_refinement 'SHELXL-97 (Sheldrick, 1997)'
_computing_structure_solution 'DIRDIF99 (Beurskens et al, 1999)'
_diffrn_ambient_temperature 293(2)
_diffrn_detector_area_resol_mean 8.3504
_diffrn_measured_fraction_theta_full 0.98
_diffrn_measured_fraction_theta_max 0.98
_diffrn_measurement_details
;
  1 omega  -54.00   61.00   0.5000   20.0000
omega____ theta____ kappa____ phi______ omega'___ theta'___ frames
    -       26.0000  -79.0000    0.0000    0.0000    0.0000 230

  2 omega  -54.00   61.00   0.5000   20.0000
omega____ theta____ kappa____ phi______ omega'___ theta'___ frames
    -       26.0000  -79.0000   90.0000    0.0000    0.0000 230

  3 omega  -54.00   61.00   0.5000   20.0000
omega____ theta____ kappa____ phi______ omega'___ theta'___ frames
    -       26.0000  -79.0000  180.0000    0.0000    0.0000 230

  4 omega  -54.00   61.00   0.5000   20.0000
omega____ theta____ kappa____ phi______ omega'___ theta'___ frames
    -       26.0000  -79.0000  270.0000    0.0000    0.0000 230

;
_diffrn_measurement_device_type Xcalibur
_diffrn_measurement_method \w
_diffrn_orient_matrix_UB_11 0.0195736297
_diffrn_orient_matrix_UB_12 0.0086767785
_diffrn_orient_matrix_UB_13 -0.0320717899
_diffrn_orient_matrix_UB_21 0.0596266752
_diffrn_orient_matrix_UB_22 0.008557628
_diffrn_orient_matrix_UB_23 0.0083167598
_diffrn_orient_matrix_UB_31 0.0192206507
_diffrn_orient_matrix_UB_32 -0.0530615084
_diffrn_orient_matrix_UB_33 -0.0025353806
_diffrn_radiation_monochromator graphite
_diffrn_radiation_probe x-ray
_diffrn_radiation_type MoK\a
_diffrn_radiation_wavelength 0.71073
_diffrn_reflns_av_R_equivalents 0.0541
_diffrn_reflns_av_unetI/netI 0.1601
_diffrn_reflns_limit_h_max 13
_diffrn_reflns_limit_h_min -13
_diffrn_reflns_limit_k_max 11
_diffrn_reflns_limit_k_min -16
_diffrn_reflns_limit_l_max 26
_diffrn_reflns_limit_l_min -26
_diffrn_reflns_number 20408
_diffrn_reflns_theta_full 26
_diffrn_reflns_theta_max 26
_diffrn_reflns_theta_min 3.13
_exptl_absorpt_coefficient_mu 21.304
_exptl_absorpt_correction_T_max 0.46299
_exptl_absorpt_correction_T_min 0.17983
_exptl_absorpt_correction_type analytical
_exptl_absorpt_process_details
;
        CrysAlis RED, Oxford Diffraction Ltd.,
        Version 1.171.27p5 beta (release 01-04-2005 CrysAlis171 .NET)
        (compiled Apr  1 2005,17:53:34)
Analytical numeric absorption correction using a multifaceted crystal
        model based on expressions derived by R.C. Clark & J.S. Reid.
;
_exptl_crystal_colour colourless
_exptl_crystal_density_diffrn 3.669
_exptl_crystal_density_method 'not measured'
_exptl_crystal_description prism
_exptl_crystal_F_000 2996
_exptl_crystal_size_max 0.09
_exptl_crystal_size_mid 0.09
_exptl_crystal_size_min 0.04
_refine_diff_density_max 2.825
_refine_diff_density_min -1.462
_refine_diff_density_rms 0.313
_refine_ls_extinction_method none
_refine_ls_goodness_of_fit_ref 0.813
_refine_ls_hydrogen_treatment constr
_refine_ls_matrix_type full
_refine_ls_number_parameters 443
_refine_ls_number_reflns 11678
_refine_ls_number_restraints 0
_refine_ls_restrained_S_all 0.813
_refine_ls_R_factor_all 0.0984
_refine_ls_R_factor_gt 0.0448
_refine_ls_shift/su_max 0
_refine_ls_shift/su_mean 0
_refine_ls_structure_factor_coef Fsqd
_refine_ls_weighting_details 'calc w=1/[\s^2^(Fo^2^)+(0.0145P)^2^+0.0000P] where P=(Fo^2^+2Fc^2^)/3'
_refine_ls_weighting_scheme calc
_refine_ls_wR_factor_gt 0.0748
_refine_ls_wR_factor_ref 0.0822
_reflns_number_gt 6032
_reflns_number_total 11678
_reflns_threshold_expression >2sigma(I)
_cod_data_source_file ic060762gsup1.cif
_cod_data_source_block comp2
_cod_database_code 4332733

loop_
_symmetry_equiv_pos_as_xyz
'x, y, z'
'-x, -y, -z'

loop_
_atom_site_label
_atom_site_type_symbol
_atom_site_fract_x
_atom_site_fract_y
_atom_site_fract_z
_atom_site_U_iso_or_equiv
_atom_site_adp_type
_atom_site_occupancy
_atom_site_symmetry_multiplicity
_atom_site_calc_flag
_atom_site_refinement_flags
W5 W 0.57170(7) 0.19731(5) 0.13846(4) 0.0239(2) Uani 1 1 d .
W3 W 0.53219(6) 0.33831(5) 0.40607(3) 0.02211(19) Uani 1 1 d .
W11 W 0.91757(7) 0.19554(5) 0.13709(4) 0.02352(19) Uani 1 1 d .
W2 W 0.53238(6) 0.50967(5) 0.26538(4) 0.02266(19) Uani 1 1 d .
W9 W 0.71222(7) 0.11205(5) 0.40569(4) 0.02407(19) Uani 1 1 d .
W7 W 0.84764(6) 0.50511(5) 0.26305(4) 0.02316(19) Uani 1 1 d .
W6 W 0.71718(6) 0.44108(5) 0.13603(3) 0.02242(19) Uani 1 1 d .
W8 W 0.84523(6) 0.33438(5) 0.40399(4) 0.02341(19) Uani 1 1 d .
W4 W 0.57027(6) 0.04203(5) 0.26574(4) 0.0242(2) Uani 1 1 d .
W10 W 0.91606(6) 0.04145(5) 0.26454(4) 0.02337(19) Uani 1 1 d .
W1 W 0.39471(9) 0.26384(7) 0.26581(5) 0.0215(4) Uani 0.577(3) 1 d P
W12 W 1.04015(10) 0.26102(8) 0.26350(6) 0.0216(4) Uani 0.423(3) 1 d P
Cu1 Cu 0.39471(9) 0.26384(7) 0.26581(5) 0.0215(4) Uani 0.423(3) 1 d P
Cu12 Cu 1.04015(10) 0.26102(8) 0.26350(6) 0.0216(4) Uani 0.577(3) 1 d P
Si1 Si 0.7166(4) 0.2694(3) 0.2679(2) 0.0001(8) Uiso 1 1 d .
K1 K 0.3304(4) 0.3851(4) 0.5904(2) 0.0506(13) Uani 1 1 d .
N1 N 0.8022(14) -0.1086(10) 0.5775(7) 0.036(4) Uiso 1 1 d .
N8 N 0.7981(12) 0.4185(10) 0.6146(6) 0.026(4) Uiso 1 1 d .
N29 N 1.1444(16) 0.5373(14) 0.1343(9) 0.064(5) Uiso 1 1 d .
N15 N 0.2691(14) 0.1827(11) -0.1160(8) 0.047(4) Uiso 1 1 d .
N22 N 0.2997(13) -0.0675(11) 0.1767(8) 0.041(4) Uiso 1 1 d .
O6 O 0.7238(10) 0.4998(8) 0.0646(5) 0.030(3) Uiso 1 1 d .
O4 O 0.5365(10) -0.0822(8) 0.2757(5) 0.031(3) Uiso 1 1 d .
O24 O 0.8269(9) 0.4521(7) 0.3497(5) 0.024(3) Uiso 1 1 d .
O25 O 0.8180(10) 0.1994(8) 0.4401(5) 0.035(3) Uiso 1 1 d .
O26 O 0.6064(9) 0.0720(7) 0.3489(5) 0.021(3) Uiso 1 1 d .
O2 O 0.4231(10) 0.6112(8) 0.2742(5) 0.031(3) Uiso 1 1 d .
O16 O 0.4150(9) 0.2433(7) 0.1747(5) 0.024(3) Uiso 1 1 d .
O5 O 0.5347(10) 0.1759(8) 0.0647(5) 0.033(3) Uiso 1 1 d .
O3 O 0.4266(10) 0.3805(8) 0.4628(5) 0.032(3) Uiso 1 1 d .
O1 O 0.2178(11) 0.2853(8) 0.2745(6) 0.036(3) Uiso 1 1 d .
O17 O 0.5808(10) 0.5245(8) 0.1771(5) 0.029(3) Uiso 1 1 d .
O9 O 0.7155(10) 0.0119(8) 0.4583(6) 0.038(3) Uiso 1 1 d .
O15 O 0.4131(9) 0.1159(7) 0.2791(5) 0.017(3) Uiso 1 1 d .
O33 O 0.9511(9) 0.0622(7) 0.1738(5) 0.025(3) Uiso 1 1 d .
O7 O 0.9261(9) 0.6086(7) 0.2718(5) 0.028(3) Uiso 1 1 d .
O35 O 1.0515(9) 0.1122(7) 0.2795(5) 0.025(3) Uiso 1 1 d .
O29 O 0.8501(9) 0.3372(7) 0.1269(5) 0.026(3) Uiso 1 1 d .
O10 O 0.9803(10) -0.0845(8) 0.2735(5) 0.029(3) Uiso 1 1 d .
O27 O 0.7494(10) 0.0164(8) 0.2486(5) 0.032(3) Uiso 1 1 d .
O28 O 0.7511(9) 0.1639(7) 0.1285(5) 0.026(3) Uiso 1 1 d .
O18 O 0.6776(9) 0.5737(7) 0.2788(5) 0.025(3) Uiso 1 1 d .
O21 O 0.5578(9) 0.0632(7) 0.1765(5) 0.025(3) Uiso 1 1 d .
O22 O 0.6097(10) 0.3404(8) 0.1271(5) 0.030(3) Uiso 1 1 d .
O14 O 0.4383(9) 0.2798(7) 0.3516(5) 0.025(3) Uiso 1 1 d .
O8 O 0.9256(10) 0.3764(8) 0.4611(5) 0.032(3) Uiso 1 1 d .
O23 O 0.8251(9) 0.5208(7) 0.1749(5) 0.026(3) Uiso 1 1 d .
O34 O 1.0496(9) 0.2390(7) 0.1739(5) 0.022(3) Uiso 1 1 d .
O11 O 0.9826(10) 0.1724(8) 0.0644(6) 0.036(3) Uiso 1 1 d .
O13 O 0.5363(10) 0.4545(8) 0.3510(5) 0.032(3) Uiso 1 1 d .
O12 O 0.4396(9) 0.4032(7) 0.2498(5) 0.026(3) Uiso 1 1 d .
O32 O 0.8451(9) 0.0676(7) 0.3475(5) 0.025(3) Uiso 1 1 d .
O30 O 0.9747(9) 0.4038(7) 0.2479(5) 0.023(3) Uiso 1 1 d .
O31 O 0.9713(9) 0.2768(7) 0.3483(5) 0.020(3) Uiso 1 1 d .
O20 O 0.5736(10) 0.2007(8) 0.4400(5) 0.026(3) Uiso 1 1 d .
O19 O 0.6782(10) 0.3773(7) 0.4382(5) 0.029(3) Uiso 1 1 d .
O39 O 0.8479(10) 0.2083(8) 0.2416(5) 0.031(3) Uiso 1 1 d .
O36 O 0.6055(9) 0.2116(7) 0.2432(5) 0.022(3) Uiso 1 1 d .
O38 O 0.7015(9) 0.2634(7) 0.3434(5) 0.019(3) Uiso 1 1 d .
O37 O 0.7057(9) 0.3891(7) 0.2418(5) 0.017(3) Uiso 1 1 d .
O1W O 0.4228(18) 0.1790(13) 0.5570(9) 0.121(7) Uiso 1 1 d .
O2W O 0.1085(17) 0.3893(13) 0.5391(9) 0.123(7) Uiso 1 1 d .
O3W O 0.2231(17) 0.2095(13) 0.6549(9) 0.124(7) Uiso 1 1 d .
O4W O 0.425(2) 0.4173(18) 0.0366(13) 0.198(11) Uiso 1 1 d .
O5W O 0.435(2) -0.3564(16) 0.0825(11) 0.158(9) Uiso 1 1 d .
O6W O 1.054(3) 0.8503(19) 0.1319(14) 0.215(12) Uiso 1 1 d .
C2 C 0.6917(17) -0.0563(13) 0.5908(9) 0.040(5) Uiso 1 1 d .
H2 H 0.6206 -0.0907 0.595 0.048 Uiso 1 1 calc R
C3 C 0.6827(16) 0.0528(12) 0.5988(8) 0.031(5) Uiso 1 1 d .
H3 H 0.6066 0.0909 0.6061 0.038 Uiso 1 1 calc R
C4 C 0.7944(14) 0.0990(11) 0.5951(7) 0.017(4) Uiso 1 1 d .
C5 C 0.7982(17) 0.2125(13) 0.6023(9) 0.036(5) Uiso 1 1 d .
C6 C 0.7068(16) 0.2819(12) 0.5797(9) 0.036(5) Uiso 1 1 d .
H6 H 0.6434 0.2579 0.5598 0.043 Uiso 1 1 calc R
C10 C 0.8837(18) 0.2455(14) 0.6366(9) 0.050(6) Uiso 1 1 d .
H10 H 0.9388 0.2005 0.6577 0.06 Uiso 1 1 calc R
C9 C 0.8834(17) 0.3527(13) 0.6380(9) 0.040(5) Uiso 1 1 d .
H9 H 0.9471 0.3788 0.6566 0.048 Uiso 1 1 calc R
C11 C 0.9044(15) 0.0375(12) 0.5858(8) 0.029(5) Uiso 1 1 d .
H11 H 0.9784 0.0676 0.5847 0.034 Uiso 1 1 calc R
C12 C 0.9086(16) -0.0688(12) 0.5781(8) 0.031(5) Uiso 1 1 d .
H12 H 0.9835 -0.1094 0.5735 0.038 Uiso 1 1 calc R
C7 C 0.7080(16) 0.3874(12) 0.5862(8) 0.033(5) Uiso 1 1 d .
H7 H 0.6467 0.4339 0.5709 0.039 Uiso 1 1 calc R
C31 C 1.0814(18) 0.4282(16) 0.0619(10) 0.053(6) Uiso 1 1 d .
H31 H 1.0818 0.3617 0.0485 0.064 Uiso 1 1 calc R
C30 C 1.1351(18) 0.4439(16) 0.1172(10) 0.055(6) Uiso 1 1 d .
H30 H 1.1642 0.3879 0.1419 0.066 Uiso 1 1 calc R
C33 C 1.046(2) 0.604(2) 0.0441(14) 0.108(10) Uiso 1 1 d .
H33 H 1.0229 0.6595 0.0179 0.13 Uiso 1 1 calc R
C34 C 1.101(2) 0.6176(19) 0.1042(12) 0.075(8) Uiso 1 1 d .
H34 H 1.1035 0.6826 0.1193 0.09 Uiso 1 1 calc R
C32 C 1.0309(19) 0.5041(17) 0.0287(9) 0.048(5) Uiso 1 1 d .
C20 C 0.2654(15) 0.0814(14) 0.1186(9) 0.038(5) Uiso 1 1 d .
H20 H 0.239 0.1511 0.1182 0.045 Uiso 1 1 calc R
C19 C 0.3075(16) 0.0349(13) 0.0630(9) 0.036(5) Uiso 1 1 d .
C18 C 0.2956(16) 0.0876(13) 0.0007(9) 0.035(5) Uiso 1 1 d .
C17 C 0.3099(17) 0.1936(14) -0.0113(10) 0.048(6) Uiso 1 1 d .
H17 H 0.3308 0.2334 0.0202 0.058 Uiso 1 1 calc R
C16 C 0.2933(18) 0.2347(15) -0.0674(10) 0.053(6) Uiso 1 1 d .
H16 H 0.2988 0.3049 -0.0736 0.063 Uiso 1 1 calc R
C26 C 0.2495(15) 0.0773(13) -0.1074(9) 0.034(5) Uiso 1 1 d .
H26 H 0.2265 0.0392 -0.1392 0.041 Uiso 1 1 calc R
C25 C 0.2675(14) 0.0358(12) -0.0481(8) 0.028(4) Uiso 1 1 d .
H25 H 0.2595 -0.0339 -0.0412 0.033 Uiso 1 1 calc R
C24 C 0.3535(16) -0.0658(13) 0.0684(9) 0.040(5) Uiso 1 1 d .
H24 H 0.385 -0.0996 0.0324 0.048 Uiso 1 1 calc R
C23 C 0.3544(18) -0.1170(16) 0.1240(10) 0.057(6) Uiso 1 1 d .
H23 H 0.3908 -0.1841 0.1272 0.069 Uiso 1 1 calc R
C21 C 0.2628(16) 0.0288(14) 0.1704(10) 0.042(5) Uiso 1 1 d .
H21 H 0.2319 0.0626 0.2064 0.051 Uiso 1 1 calc R
C35 C 1.206(2) 0.5555(16) 0.1925(11) 0.078(8) Uiso 1 1 d .
H35A H 1.2352 0.4908 0.2114 0.117 Uiso 1 1 calc R
H35B H 1.1473 0.5919 0.2215 0.117 Uiso 1 1 calc R
H35C H 1.2744 0.5955 0.1816 0.117 Uiso 1 1 calc R
C14 C 0.8050(16) 0.5264(12) 0.6205(9) 0.041(5) Uiso 1 1 d .
H14A H 0.7361 0.5642 0.6023 0.061 Uiso 1 1 calc R
H14B H 0.8808 0.5459 0.5991 0.061 Uiso 1 1 calc R
H14C H 0.8029 0.5412 0.664 0.061 Uiso 1 1 calc R
C13 C 0.8057(16) -0.2178(12) 0.5633(9) 0.042(5) Uiso 1 1 d .
H13A H 0.8901 -0.2456 0.5552 0.064 Uiso 1 1 calc R
H13B H 0.7615 -0.2243 0.5271 0.064 Uiso 1 1 calc R
H13C H 0.7678 -0.2546 0.5985 0.064 Uiso 1 1 calc R
C27 C 0.2641(19) 0.2296(14) -0.1756(10) 0.062(7) Uiso 1 1 d .
H27A H 0.2477 0.1801 -0.2046 0.093 Uiso 1 1 calc R
H27B H 0.3419 0.2559 -0.1885 0.093 Uiso 1 1 calc R
H27C H 0.1994 0.2849 -0.1747 0.093 Uiso 1 1 calc R
C28 C 0.2859(19) -0.1310(14) 0.2358(10) 0.061(6) Uiso 1 1 d .
H28A H 0.3207 -0.2 0.2285 0.091 Uiso 1 1 calc R
H28B H 0.1997 -0.1311 0.2496 0.091 Uiso 1 1 calc R
H28C H 0.3284 -0.1028 0.2674 0.091 Uiso 1 1 calc R

loop_
_atom_site_aniso_label
_atom_site_aniso_U_11
_atom_site_aniso_U_22
_atom_site_aniso_U_33
_atom_site_aniso_U_23
_atom_site_aniso_U_13
_atom_site_aniso_U_12
W5 0.0224(4) 0.0278(4) 0.0231(5) -0.0042(4) -0.0075(4) -0.0044(3)
W3 0.0171(4) 0.0291(4) 0.0200(5) -0.0029(4) 0.0000(3) -0.0018(3)
W11 0.0203(4) 0.0258(4) 0.0237(5) -0.0022(4) 0.0017(4) -0.0015(3)
W2 0.0180(4) 0.0247(4) 0.0252(5) -0.0028(4) -0.0046(3) 0.0014(3)
W9 0.0248(4) 0.0265(4) 0.0204(5) 0.0027(4) -0.0026(4) -0.0010(3)
W7 0.0201(4) 0.0240(4) 0.0266(5) -0.0016(4) -0.0045(4) -0.0053(3)
W6 0.0234(4) 0.0231(4) 0.0210(5) 0.0015(4) -0.0039(4) -0.0025(3)
W8 0.0192(4) 0.0301(4) 0.0217(5) -0.0028(4) -0.0065(3) -0.0016(3)
W4 0.0223(4) 0.0248(4) 0.0269(5) -0.0012(4) -0.0034(4) -0.0073(3)
W10 0.0203(4) 0.0237(4) 0.0252(5) -0.0003(4) -0.0029(4) 0.0030(3)
W1 0.0176(6) 0.0252(6) 0.0223(7) -0.0033(5) -0.0032(5) -0.0034(5)
W12 0.0170(7) 0.0239(7) 0.0239(8) -0.0012(6) -0.0030(6) -0.0002(5)
Cu1 0.0176(6) 0.0252(6) 0.0223(7) -0.0033(5) -0.0032(5) -0.0034(5)
Cu12 0.0170(7) 0.0239(7) 0.0239(8) -0.0012(6) -0.0030(6) -0.0002(5)
K1 0.042(3) 0.078(3) 0.030(3) -0.014(3) -0.002(2) 0.009(3)

loop_
_atom_type_symbol
_atom_type_description
_atom_type_scat_dispersion_real
_atom_type_scat_dispersion_imag
_atom_type_scat_source
C C 0.0033 0.0016 'International Tables Vol C Tables 4.2.6.8 and 6.1.1.4'
H H 0 0 'International Tables Vol C Tables 4.2.6.8 and 6.1.1.4'
K K 0.2009 0.2494 'International Tables Vol C Tables 4.2.6.8 and 6.1.1.4'
N N 0.0061 0.0033 'International Tables Vol C Tables 4.2.6.8 and 6.1.1.4'
O O 0.0106 0.006 'International Tables Vol C Tables 4.2.6.8 and 6.1.1.4'
Si Si 0.0817 0.0704 'International Tables Vol C Tables 4.2.6.8 and 6.1.1.4'
W W -0.849 6.8722 'International Tables Vol C Tables 4.2.6.8 and 6.1.1.4'
Cu Cu 0.3201 1.2651 'International Tables Vol C Tables 4.2.6.8 and 6.1.1.4'

loop_
_exptl_crystal_face_index_h
_exptl_crystal_face_index_k
_exptl_crystal_face_index_l
_exptl_crystal_face_perp_dist
0 0 -1 0.019
0 0 1 0.016
1 0 0 0.050
-1 0 0 0.040
0 -1 0 0.040
0 1 0 0.050
-2 -3 -1 0.036
-2 1 0 0.035

loop_
_geom_angle_atom_site_label_1
_geom_angle_atom_site_label_2
_geom_angle_atom_site_label_3
_geom_angle
_geom_angle_site_symmetry_1
_geom_angle_site_symmetry_3
O5 W5 O16 99.7(5) . .
O5 W5 O21 99.6(5) . .
O16 W5 O21 90.8(4) . .
O5 W5 O28 100.2(5) . .
O16 W5 O28 160.0(4) . .
O21 W5 O28 88.3(4) . .
O5 W5 O22 100.0(5) . .
O16 W5 O22 88.9(4) . .
O21 W5 O22 160.1(5) . .
O28 W5 O22 85.2(4) . .
O5 W5 O36 173.0(4) . .
O16 W5 O36 76.9(4) . .
O21 W5 O36 74.5(4) . .
O28 W5 O36 83.6(4) . .
O22 W5 O36 86.1(4) . .
O3 W3 O14 103.1(5) . .
O3 W3 O13 101.7(5) . .
O14 W3 O13 88.9(5) . .
O3 W3 O19 99.6(5) . .
O14 W3 O19 157.3(4) . .
O13 W3 O19 87.8(5) . .
O3 W3 O20 99.1(5) . .
O14 W3 O20 87.1(4) . .
O13 W3 O20 159.3(4) . .
O19 W3 O20 88.1(4) . .
O3 W3 O38 168.4(5) . .
O14 W3 O38 84.3(4) . .
O13 W3 O38 87.3(4) . .
O19 W3 O38 73.1(4) . .
O20 W3 O38 72.1(4) . .
O3 W3 K1 86.6(4) . 2_666
O14 W3 K1 134.1(3) . 2_666
O13 W3 K1 45.3(3) . 2_666
O19 W3 K1 48.4(3) . 2_666
O20 W3 K1 136.3(3) . 2_666
O38 W3 K1 94.7(2) . 2_666
O11 W11 O34 100.9(5) . .
O11 W11 O33 98.2(5) . .
O34 W11 O33 89.9(4) . .
O11 W11 O28 100.3(5) . .
O34 W11 O28 158.8(4) . .
O33 W11 O28 88.7(4) . .
O11 W11 O29 101.3(5) . .
O34 W11 O29 89.4(4) . .
O33 W11 O29 160.3(4) . .
O28 W11 O29 84.8(4) . .
O11 W11 O39 171.8(5) . .
O34 W11 O39 75.8(4) . .
O33 W11 O39 74.5(4) . .
O28 W11 O39 83.4(4) . .
O29 W11 O39 86.2(4) . .
O2 W2 O12 102.8(5) . .
O2 W2 O18 100.3(5) . .
O12 W2 O18 156.9(4) . .
O2 W2 O17 100.5(5) . .
O12 W2 O17 89.8(4) . .
O18 W2 O17 86.8(4) . .
O2 W2 O13 101.4(5) . .
O12 W2 O13 87.8(4) . .
O18 W2 O13 86.9(4) . .
O17 W2 O13 158.0(4) . .
O2 W2 O37 169.7(4) . .
O12 W2 O37 84.7(4) . .
O18 W2 O37 72.5(4) . .
O17 W2 O37 72.1(4) . .
O13 W2 O37 85.9(4) . .
O2 W2 K1 84.9(4) . 2_666
O12 W2 K1 137.4(3) . 2_666
O18 W2 K1 44.3(3) . 2_666
O17 W2 K1 130.5(3) . 2_666
O13 W2 K1 49.8(3) . 2_666
O37 W2 K1 94.5(2) . 2_666
O9 W9 O26 101.8(5) . .
O9 W9 O32 100.7(5) . .
O26 W9 O32 87.0(4) . .
O9 W9 O25 101.5(5) . .
O26 W9 O25 156.7(4) . .
O32 W9 O25 89.1(4) . .
O9 W9 O20 102.0(5) . .
O26 W9 O20 87.1(4) . .
O32 W9 O20 157.2(4) . .
O25 W9 O20 87.7(4) . .
O9 W9 O38 173.0(4) . .
O26 W9 O38 82.6(4) . .
O32 W9 O38 84.9(4) . .
O25 W9 O38 74.2(4) . .
O20 W9 O38 72.5(4) . .
O7 W7 O30 101.8(5) . .
O7 W7 O23 100.0(5) . .
O30 W7 O23 90.7(4) . .
O7 W7 O24 100.9(5) . .
O30 W7 O24 89.0(4) . .
O23 W7 O24 158.7(4) . .
O7 W7 O18 97.7(4) . .
O30 W7 O18 160.5(4) . .
O23 W7 O18 87.6(4) . .
O24 W7 O18 85.7(4) . .
O7 W7 O37 167.1(4) . .
O30 W7 O37 89.2(4) . .
O23 W7 O37 72.9(4) . .
O24 W7 O37 85.8(4) . .
O18 W7 O37 71.7(4) . .
O7 W7 K1 79.6(4) . 2_666
O30 W7 K1 135.0(3) . 2_666
O23 W7 K1 133.9(3) . 2_666
O24 W7 K1 47.6(3) . 2_666
O18 W7 K1 47.6(3) . 2_666
O37 W7 K1 97.4(2) . 2_666
O6 W6 O22 102.1(5) . .
O6 W6 O29 101.7(5) . .
O22 W6 O29 87.9(4) . .
O6 W6 O23 98.7(5) . .
O22 W6 O23 159.2(5) . .
O29 W6 O23 88.0(4) . .
O6 W6 O17 100.0(5) . .
O22 W6 O17 88.9(4) . .
O29 W6 O17 158.3(5) . .
O23 W6 O17 87.3(4) . .
O6 W6 O37 169.7(4) . .
O22 W6 O37 85.5(4) . .
O29 W6 O37 85.3(4) . .
O23 W6 O37 73.8(4) . .
O17 W6 O37 73.0(4) . .
O8 W8 O31 102.4(5) . .
O8 W8 O24 102.1(5) . .
O31 W8 O24 89.8(4) . .
O8 W8 O25 98.9(5) . .
O31 W8 O25 90.3(4) . .
O24 W8 O25 158.4(5) . .
O8 W8 O19 99.1(5) . .
O31 W8 O19 158.5(4) . .
O24 W8 O19 85.6(4) . .
O25 W8 O19 86.5(4) . .
O8 W8 O38 167.1(4) . .
O31 W8 O38 87.4(4) . .
O24 W8 O38 86.1(4) . .
O25 W8 O38 72.3(4) . .
O19 W8 O38 71.3(4) . .
O8 W8 K1 83.8(4) . 2_666
O31 W8 K1 131.4(3) . 2_666
O24 W8 K1 42.5(3) . 2_666
O25 W8 K1 136.9(3) . 2_666
O19 W8 K1 51.0(3) . 2_666
O38 W8 K1 96.1(2) . 2_666
O4 W4 O15 102.5(4) . .
O4 W4 O26 101.8(5) . .
O15 W4 O26 89.7(4) . .
O4 W4 O21 100.2(5) . .
O15 W4 O21 88.6(4) . .
O26 W4 O21 157.8(4) . .
O4 W4 O27 98.3(5) . .
O15 W4 O27 159.2(4) . .
O26 W4 O27 85.4(4) . .
O21 W4 O27 88.4(5) . .
O4 W4 O36 174.2(5) . .
O15 W4 O36 75.3(4) . .
O26 W4 O36 83.7(4) . .
O21 W4 O36 74.5(4) . .
O27 W4 O36 84.0(4) . .
O10 W10 O35 100.3(5) . .
O10 W10 O32 101.4(5) . .
O35 W10 O32 89.7(4) . .
O10 W10 O27 99.4(5) . .
O35 W10 O27 160.2(4) . .
O32 W10 O27 84.5(4) . .
O10 W10 O33 99.4(5) . .
O35 W10 O33 90.9(4) . .
O32 W10 O33 158.7(4) . .
O27 W10 O33 87.8(4) . .
O10 W10 O39 172.8(5) . .
O35 W10 O39 77.2(4) . .
O32 W10 O39 85.3(4) . .
O27 W10 O39 83.5(4) . .
O33 W10 O39 74.1(4) . .
O1 W1 O15 98.7(4) . .
O1 W1 O12 101.6(4) . .
O15 W1 O12 159.7(4) . .
O1 W1 O14 102.5(5) . .
O15 W1 O14 90.0(4) . .
O12 W1 O14 85.5(4) . .
O1 W1 O16 97.7(5) . .
O15 W1 O16 88.3(4) . .
O12 W1 O16 89.1(4) . .
O14 W1 O16 159.8(4) . .
O1 W1 O36 169.0(4) . .
O15 W1 O36 73.7(4) . .
O12 W1 O36 86.2(4) . .
O14 W1 O36 85.6(4) . .
O16 W1 O36 74.6(4) . .
O31 W12 O34 159.9(4) . .
O31 W12 O35 88.4(4) . .
O34 W12 O35 89.2(4) . .
O31 W12 O30 86.5(4) . .
O34 W12 O30 89.8(4) . .
O35 W12 O30 162.3(4) . .
O31 W12 O1 99.2(4) . 1_655
O34 W12 O1 101.0(4) . 1_655
O35 W12 O1 99.1(4) . 1_655
O30 W12 O1 98.5(4) . 1_655
O31 W12 O39 87.2(4) . .
O34 W12 O39 72.9(4) . .
O35 W12 O39 73.8(4) . .
O30 W12 O39 89.0(4) . .
O1 W12 O39 170.4(4) 1_655 .
O38 Si1 O36 107.7(5) . .
O38 Si1 O39 110.7(6) . .
O36 Si1 O39 107.6(6) . .
O38 Si1 O37 110.4(5) . .
O36 Si1 O37 109.3(5) . .
O39 Si1 O37 111.1(5) . .
O2W K1 O3 82.9(5) . .
O2W K1 O18 117.1(5) . 2_666
O3 K1 O18 157.3(3) . 2_666
O2W K1 O24 74.5(4) . 2_666
O3 K1 O24 127.3(4) . 2_666
O18 K1 O24 55.5(3) 2_666 2_666
O2W K1 O1W 96.9(5) . .
O3 K1 O1W 69.0(5) . .
O18 K1 O1W 115.8(5) 2_666 .
O24 K1 O1W 158.9(5) 2_666 .
O2W K1 O3W 78.0(5) . .
O3 K1 O3W 122.0(4) . .
O18 K1 O3W 75.4(4) 2_666 .
O24 K1 O3W 99.1(4) 2_666 .
O1W K1 O3W 60.0(5) . .
O2W K1 O13 133.9(4) . 2_666
O3 K1 O13 105.7(3) . 2_666
O18 K1 O13 53.1(3) 2_666 2_666
O24 K1 O13 64.4(3) 2_666 2_666
O1W K1 O13 128.7(5) . 2_666
O3W K1 O13 126.8(5) . 2_666
O2W K1 O19 88.0(4) . 2_666
O3 K1 O19 81.8(3) . 2_666
O18 K1 O19 87.9(3) 2_666 2_666
O24 K1 O19 51.1(3) 2_666 2_666
O1W K1 O19 149.4(5) . 2_666
O3W K1 O19 149.8(4) . 2_666
O13 K1 O19 50.3(3) 2_666 2_666
O2W K1 W7 87.7(4) . 2_666
O3 K1 W7 157.3(3) . 2_666
O18 K1 W7 30.7(2) 2_666 2_666
O24 K1 W7 30.0(2) 2_666 2_666
O1W K1 W7 132.9(4) . 2_666
O3W K1 W7 75.6(4) . 2_666
O13 K1 W7 66.9(2) 2_666 2_666
O19 K1 W7 77.3(2) 2_666 2_666
O2W K1 W2 139.3(4) . 2_666
O3 K1 W2 129.7(3) . 2_666
O18 K1 W2 27.7(2) 2_666 2_666
O24 K1 W2 66.2(2) 2_666 2_666
O1W K1 W2 116.1(4) . 2_666
O3W K1 W2 97.7(4) . 2_666
O13 K1 W2 29.1(2) 2_666 2_666
O19 K1 W2 75.7(2) 2_666 2_666
W7 K1 W2 52.61(6) 2_666 2_666
O2W K1 W8 69.7(4) . 2_666
O3 K1 W8 101.1(2) . 2_666
O18 K1 W8 77.9(2) 2_666 2_666
O24 K1 W8 26.4(2) 2_666 2_666
O1W K1 W8 164.7(4) . 2_666
O3W K1 W8 121.5(4) . 2_666
O13 K1 W8 64.2(2) 2_666 2_666
O19 K1 W8 28.73(19) 2_666 2_666
W7 K1 W8 56.22(6) 2_666 2_666
W2 K1 W8 79.18(8) 2_666 2_666
O2W K1 W3 115.1(4) . 2_666
O3 K1 W3 86.6(2) . 2_666
O18 K1 W3 75.4(2) 2_666 2_666
O24 K1 W3 62.8(2) 2_666 2_666
O1W K1 W3 137.1(4) . 2_666
O3W K1 W3 150.7(4) . 2_666
O13 K1 W3 26.0(2) 2_666 2_666
O19 K1 W3 27.1(2) 2_666 2_666
W7 K1 W3 78.75(8) 2_666 2_666
W2 K1 W3 54.77(6) 2_666 2_666
W8 K1 W3 50.08(6) 2_666 2_666
C12 N1 C2 123.8(15) . .
C12 N1 C13 117.8(15) . .
C2 N1 C13 118.4(15) . .
C7 N8 C9 121.3(15) . .
C7 N8 C14 119.6(15) . .
C9 N8 C14 119.1(15) . .
C34 N29 C30 123(2) . .
C34 N29 C35 116(2) . .
C30 N29 C35 121(2) . .
C16 N15 C27 121.2(17) . .
C16 N15 C26 119.7(18) . .
C27 N15 C26 119.1(16) . .
C21 N22 C23 117.9(18) . .
C21 N22 C28 125.2(17) . .
C23 N22 C28 116.9(15) . .
W8 O24 W7 145.4(5) . .
W8 O24 K1 111.1(4) . 2_666
W7 O24 K1 102.4(4) . 2_666
W9 O25 W8 122.5(6) . .
W9 O26 W4 151.9(6) . .
W5 O16 W1 118.5(5) . .
W3 O3 K1 151.7(6) . .
W1 O1 Cu12 158.3(6) . 1_455
W1 O1 W12 158.3(6) . 1_455
Cu12 O1 W12 0.00(8) 1_455 1_455
W2 O17 W6 122.9(6) . .
W4 O15 W1 120.2(5) . .
W11 O33 W10 118.7(5) . .
W10 O35 W12 118.5(5) . .
W6 O29 W11 150.9(6) . .
W10 O27 W4 150.6(6) . .
W11 O28 W5 151.7(5) . .
W2 O18 W7 123.0(5) . .
W2 O18 K1 108.1(4) . 2_666
W7 O18 K1 101.8(4) . 2_666
W5 O21 W4 119.4(5) . .
W6 O22 W5 149.6(6) . .
W3 O14 W1 149.5(6) . .
W6 O23 W7 121.9(5) . .
W11 O34 W12 121.2(5) . .
W3 O13 W2 147.5(6) . .
W3 O13 K1 108.7(5) . 2_666
W2 O13 K1 101.1(4) . 2_666
W2 O12 W1 151.1(6) . .
W9 O32 W10 152.5(6) . .
W7 O30 W12 147.5(6) . .
W8 O31 W12 148.7(6) . .
W9 O20 W3 122.6(6) . .
W3 O19 W8 124.0(5) . .
W3 O19 K1 104.5(4) . 2_666
W8 O19 K1 100.3(4) . 2_666
Si1 O39 W10 126.7(6) . .
Si1 O39 W11 125.1(6) . .
W10 O39 W11 92.5(4) . .
Si1 O39 W12 121.7(6) . .
W10 O39 W12 90.4(4) . .
W11 O39 W12 90.2(4) . .
Si1 O36 W4 125.6(6) . .
Si1 O36 W5 124.9(5) . .
W4 O36 W5 91.5(3) . .
Si1 O36 W1 123.7(5) . .
W4 O36 W1 90.8(3) . .
W5 O36 W1 90.0(4) . .
Si1 O38 W9 125.1(5) . .
Si1 O38 W3 125.4(6) . .
W9 O38 W3 92.7(4) . .
Si1 O38 W8 121.4(5) . .
W9 O38 W8 91.0(4) . .
W3 O38 W8 91.6(3) . .
Si1 O37 W6 124.5(5) . .
Si1 O37 W7 122.6(5) . .
W6 O37 W7 91.4(3) . .
Si1 O37 W2 124.3(5) . .
W6 O37 W2 92.0(3) . .
W7 O37 W2 92.7(3) . .
N1 C2 C3 120.3(17) . .
N1 C2 H2 119.8 . .
C3 C2 H2 119.8 . .
C4 C3 C2 116.9(16) . .
C4 C3 H3 121.6 . .
C2 C3 H3 121.6 . .
C11 C4 C3 118.6(14) . .
C11 C4 C5 119.0(14) . .
C3 C4 C5 122.4(14) . .
C10 C5 C6 119.8(17) . .
C10 C5 C4 119.5(17) . .
C6 C5 C4 120.3(16) . .
C5 C6 C7 121.2(17) . .
C5 C6 H6 119.4 . .
C7 C6 H6 119.4 . .
C5 C10 C9 115(2) . .
C5 C10 H10 122.4 . .
C9 C10 H10 122.4 . .
N8 C9 C10 123.9(18) . .
N8 C9 H9 118 . .
C10 C9 H9 118 . .
C4 C11 C12 122.4(16) . .
C4 C11 H11 118.8 . .
C12 C11 H11 118.8 . .
N1 C12 C11 117.4(16) . .
N1 C12 H12 121.3 . .
C11 C12 H12 121.3 . .
N8 C7 C6 117.9(17) . .
N8 C7 H7 121.1 . .
C6 C7 H7 121.1 . .
C32 C31 C30 122(2) . .
C32 C31 H31 119.1 . .
C30 C31 H31 119.1 . .
N29 C30 C31 120(2) . .
N29 C30 H30 119.9 . .
C31 C30 H30 119.9 . .
C32 C33 C34 118(2) . .
C32 C33 H33 121.1 . .
C34 C33 H33 121.1 . .
N29 C34 C33 118(2) . .
N29 C34 H34 121 . .
C33 C34 H34 121 . .
C31 C32 C33 118(2) . .
C31 C32 C32 126(2) . 2_765
C33 C32 C32 115(3) . 2_765
C21 C20 C19 120.2(18) . .
C21 C20 H20 119.9 . .
C19 C20 H20 119.9 . .
C24 C19 C20 116.1(18) . .
C24 C19 C18 121.1(17) . .
C20 C19 C18 122.7(16) . .
C25 C18 C17 116.1(18) . .
C25 C18 C19 120.4(16) . .
C17 C18 C19 123.5(17) . .
C16 C17 C18 119(2) . .
C16 C17 H17 120.3 . .
C18 C17 H17 120.3 . .
C17 C16 N15 124(2) . .
C17 C16 H16 117.8 . .
N15 C16 H16 117.8 . .
C25 C26 N15 114.6(17) . .
C25 C26 H26 122.7 . .
N15 C26 H26 122.7 . .
C18 C25 C26 125.7(17) . .
C18 C25 H25 117.2 . .
C26 C25 H25 117.2 . .
C23 C24 C19 121.8(19) . .
C23 C24 H24 119.1 . .
C19 C24 H24 119.1 . .
C24 C23 N22 118.4(19) . .
C24 C23 H23 120.8 . .
N22 C23 H23 120.8 . .
C20 C21 N22 125(2) . .
C20 C21 H21 117.4 . .
N22 C21 H21 117.4 . .
N29 C35 H35A 109.5 . .
N29 C35 H35B 109.5 . .
H35A C35 H35B 109.5 . .
N29 C35 H35C 109.5 . .
H35A C35 H35C 109.5 . .
H35B C35 H35C 109.5 . .
N8 C14 H14A 109.5 . .
N8 C14 H14B 109.5 . .
H14A C14 H14B 109.5 . .
N8 C14 H14C 109.5 . .
H14A C14 H14C 109.5 . .
H14B C14 H14C 109.5 . .
N1 C13 H13A 109.5 . .
N1 C13 H13B 109.5 . .
H13A C13 H13B 109.5 . .
N1 C13 H13C 109.5 . .
H13A C13 H13C 109.5 . .
H13B C13 H13C 109.5 . .
N15 C27 H27A 109.5 . .
N15 C27 H27B 109.5 . .
H27A C27 H27B 109.5 . .
N15 C27 H27C 109.5 . .
H27A C27 H27C 109.5 . .
H27B C27 H27C 109.5 . .
N22 C28 H28A 109.5 . .
N22 C28 H28B 109.5 . .
H28A C28 H28B 109.5 . .
N22 C28 H28C 109.5 . .
H28A C28 H28C 109.5 . .
H28B C28 H28C 109.5 . .

loop_
_geom_bond_atom_site_label_1
_geom_bond_atom_site_label_2
_geom_bond_distance
_geom_bond_site_symmetry_2
W5 O5 1.709(11) .
W5 O16 1.870(10) .
W5 O21 1.915(10) .
W5 O28 1.956(10) .
W5 O22 1.959(10) .
W5 O36 2.328(10) .
W3 O3 1.675(11) .
W3 O14 1.858(10) .
W3 O13 1.883(11) .
W3 O19 1.912(11) .
W3 O20 1.938(10) .
W3 O38 2.348(10) .
W3 K1 4.063(5) 2_666
W11 O11 1.683(12) .
W11 O34 1.850(10) .
W11 O33 1.896(10) .
W11 O28 1.926(10) .
W11 O29 1.937(10) .
W11 O39 2.312(11) .
W2 O2 1.701(10) .
W2 O12 1.861(10) .
W2 O18 1.912(10) .
W2 O17 1.927(11) .
W2 O13 1.942(11) .
W2 O37 2.375(9) .
W2 K1 3.916(5) 2_666
W9 O9 1.688(11) .
W9 O26 1.874(10) .
W9 O32 1.893(10) .
W9 O25 1.917(11) .
W9 O20 1.927(10) .
W9 O38 2.336(10) .
W7 O7 1.699(10) .
W7 O30 1.840(10) .
W7 O23 1.927(11) .
W7 O24 1.954(11) .
W7 O18 1.986(10) .
W7 O37 2.359(9) .
W7 K1 3.813(4) 2_666
W6 O6 1.679(11) .
W6 O22 1.875(10) .
W6 O29 1.891(10) .
W6 O23 1.914(10) .
W6 O17 1.929(10) .
W6 O37 2.332(10) .
W8 O8 1.708(11) .
W8 O31 1.865(10) .
W8 O24 1.892(10) .
W8 O25 1.935(11) .
W8 O19 1.942(10) .
W8 O38 2.400(10) .
W8 K1 3.975(4) 2_666
W4 O4 1.703(10) .
W4 O15 1.889(9) .
W4 O26 1.927(10) .
W4 O21 1.935(11) .
W4 O27 1.953(11) .
W4 O36 2.313(9) .
W10 O10 1.736(10) .
W10 O35 1.877(10) .
W10 O32 1.910(10) .
W10 O27 1.939(11) .
W10 O33 1.961(11) .
W10 O39 2.283(10) .
W1 O1 1.915(12) .
W1 O15 1.938(9) .
W1 O12 1.944(10) .
W1 O14 1.965(11) .
W1 O16 1.975(11) .
W1 O36 2.346(10) .
W12 O31 1.918(10) .
W12 O34 1.948(10) .
W12 O35 1.958(10) .
W12 O30 1.959(10) .
W12 O1 2.028(11) 1_655
W12 O39 2.361(11) .
Si1 O38 1.612(11) .
Si1 O36 1.628(10) .
Si1 O39 1.637(11) .
Si1 O37 1.638(10) .
K1 O2W 2.74(2) .
K1 O3 2.844(12) .
K1 O18 2.875(11) 2_666
K1 O24 2.881(11) 2_666
K1 O1W 2.889(18) .
K1 O3W 2.918(19) .
K1 O13 3.048(11) 2_666
K1 O19 3.138(11) 2_666
K1 W7 3.813(4) 2_666
K1 W2 3.916(5) 2_666
K1 W8 3.975(4) 2_666
K1 W3 4.063(5) 2_666
N1 C12 1.319(19) .
N1 C2 1.340(19) .
N1 C13 1.473(18) .
N8 C7 1.307(19) .
N8 C9 1.32(2) .
N8 C14 1.434(18) .
N29 C34 1.28(2) .
N29 C30 1.31(2) .
N29 C35 1.51(3) .
N15 C16 1.33(2) .
N15 C27 1.39(2) .
N15 C26 1.420(19) .
N22 C21 1.29(2) .
N22 C23 1.39(2) .
N22 C28 1.49(2) .
O24 K1 2.881(11) 2_666
O1 Cu12 2.028(11) 1_455
O1 W12 2.028(11) 1_455
O18 K1 2.875(11) 2_666
O13 K1 3.048(11) 2_666
O19 K1 3.138(11) 2_666
C2 C3 1.44(2) .
C2 H2 0.93 .
C3 C4 1.41(2) .
C3 H3 0.93 .
C4 C11 1.381(19) .
C4 C5 1.51(2) .
C5 C10 1.35(2) .
C5 C6 1.38(2) .
C6 C7 1.40(2) .
C6 H6 0.93 .
C10 C9 1.41(2) .
C10 H10 0.93 .
C9 H9 0.93 .
C11 C12 1.406(19) .
C11 H11 0.93 .
C12 H12 0.93 .
C7 H7 0.93 .
C31 C32 1.30(2) .
C31 C30 1.40(3) .
C31 H31 0.93 .
C30 H30 0.93 .
C33 C32 1.39(3) .
C33 C34 1.49(3) .
C33 H33 0.93 .
C34 H34 0.93 .
C32 C32 1.47(4) 2_765
C20 C21 1.28(2) .
C20 C19 1.39(2) .
C20 H20 0.93 .
C19 C24 1.37(2) .
C19 C18 1.48(2) .
C18 C25 1.35(2) .
C18 C17 1.42(2) .
C17 C16 1.31(2) .
C17 H17 0.93 .
C16 H16 0.93 .
C26 C25 1.38(2) .
C26 H26 0.93 .
C25 H25 0.93 .
C24 C23 1.34(2) .
C24 H24 0.93 .
C23 H23 0.93 .
C21 H21 0.93 .
C35 H35A 0.96 .
C35 H35B 0.96 .
C35 H35C 0.96 .
C14 H14A 0.96 .
C14 H14B 0.96 .
C14 H14C 0.96 .
C13 H13A 0.96 .
C13 H13B 0.96 .
C13 H13C 0.96 .
C27 H27A 0.96 .
C27 H27B 0.96 .
C27 H27C 0.96 .
C28 H28A 0.96 .
C28 H28B 0.96 .
C28 H28C 0.96 .

loop_
_geom_torsion_atom_site_label_1
_geom_torsion_atom_site_label_2
_geom_torsion_atom_site_label_3
_geom_torsion_atom_site_label_4
_geom_torsion
_geom_torsion_site_symmetry_1
_geom_torsion_site_symmetry_4
O8 W8 O24 W7 129.1(10) . .
O31 W8 O24 W7 26.4(10) . .
O25 W8 O24 W7 -63.8(17) . .
O19 W8 O24 W7 -132.5(10) . .
O38 W8 O24 W7 -61.0(10) . .
K1 W8 O24 W7 -164.3(13) 2_666 .
O8 W8 O24 K1 -66.5(5) . 2_666
O31 W8 O24 K1 -169.2(5) . 2_666
O25 W8 O24 K1 100.5(12) . 2_666
O19 W8 O24 K1 31.8(5) . 2_666
O38 W8 O24 K1 103.3(4) . 2_666
O7 W7 O24 W8 -130.0(10) . .
O30 W7 O24 W8 -28.2(10) . .
O23 W7 O24 W8 61.1(17) . .
O18 W7 O24 W8 133.0(10) . .
O37 W7 O24 W8 61.1(10) . .
K1 W7 O24 W8 165.0(12) 2_666 .
O7 W7 O24 K1 64.9(5) . 2_666
O30 W7 O24 K1 166.8(4) . 2_666
O23 W7 O24 K1 -103.9(11) . 2_666
O18 W7 O24 K1 -32.1(4) . 2_666
O37 W7 O24 K1 -104.0(4) . 2_666
O9 W9 O25 W8 -175.8(6) . .
O26 W9 O25 W8 3.1(15) . .
O32 W9 O25 W8 83.4(7) . .
O20 W9 O25 W8 -74.0(7) . .
O38 W9 O25 W8 -1.5(5) . .
O8 W8 O25 W9 171.6(6) . .
O31 W8 O25 W9 -85.7(7) . .
O24 W8 O25 W9 4.5(16) . .
O19 W8 O25 W9 73.0(7) . .
O38 W8 O25 W9 1.5(5) . .
K1 W8 O25 W9 81.2(7) 2_666 .
O9 W9 O26 W4 -123.5(12) . .
O32 W9 O26 W4 -23.2(11) . .
O25 W9 O26 W4 57.6(18) . .
O20 W9 O26 W4 134.8(12) . .
O38 W9 O26 W4 62.1(11) . .
O4 W4 O26 W9 121.0(11) . .
O15 W4 O26 W9 -136.2(12) . .
O21 W4 O26 W9 -50.8(18) . .
O27 W4 O26 W9 23.5(12) . .
O36 W4 O26 W9 -61.0(11) . .
O5 W5 O16 W1 172.1(5) . .
O21 W5 O16 W1 72.2(6) . .
O28 W5 O16 W1 -15.2(16) . .
O22 W5 O16 W1 -87.9(6) . .
O36 W5 O16 W1 -1.7(5) . .
O1 W1 O16 W5 -170.4(6) . .
O15 W1 O16 W5 -71.9(6) . .
O12 W1 O16 W5 88.0(6) . .
O14 W1 O16 W5 13.5(15) . .
O36 W1 O16 W5 1.7(5) . .
O14 W3 O3 K1 121.8(11) . .
O13 W3 O3 K1 -146.6(11) . .
O19 W3 O3 K1 -56.9(12) . .
O20 W3 O3 K1 32.7(12) . .
O38 W3 O3 K1 -7(3) . .
K1 W3 O3 K1 -103.7(11) 2_666 .
O2W K1 O3 W3 -140.5(12) . .
O18 K1 O3 W3 66.6(16) 2_666 .
O24 K1 O3 W3 155.2(10) 2_666 .
O1W K1 O3 W3 -40.3(12) . .
O3W K1 O3 W3 -69.6(13) . .
O13 K1 O3 W3 85.7(12) 2_666 .
O19 K1 O3 W3 130.5(12) 2_666 .
W7 K1 O3 W3 153.2(8) 2_666 .
W2 K1 O3 W3 66.7(12) 2_666 .
W8 K1 O3 W3 151.9(11) 2_666 .
W3 K1 O3 W3 103.7(12) 2_666 .
O15 W1 O1 Cu12 -43.4(19) . 1_455
O12 W1 O1 Cu12 136.7(18) . 1_455
O14 W1 O1 Cu12 -135.3(18) . 1_455
O16 W1 O1 Cu12 46.0(19) . 1_455
O36 W1 O1 Cu12 2(4) . 1_455
O15 W1 O1 W12 -43.4(19) . 1_455
O12 W1 O1 W12 136.7(18) . 1_455
O14 W1 O1 W12 -135.3(18) . 1_455
O16 W1 O1 W12 46.0(19) . 1_455
O36 W1 O1 W12 2(4) . 1_455
O2 W2 O17 W6 173.2(6) . .
O12 W2 O17 W6 -83.8(6) . .
O18 W2 O17 W6 73.3(6) . .
O13 W2 O17 W6 -0.4(15) . .
O37 W2 O17 W6 0.6(5) . .
K1 W2 O17 W6 80.9(6) 2_666 .
O6 W6 O17 W2 -172.9(6) . .
O22 W6 O17 W2 85.0(7) . .
O29 W6 O17 W2 3.2(15) . .
O23 W6 O17 W2 -74.5(6) . .
O37 W6 O17 W2 -0.7(5) . .
O4 W4 O15 W1 -174.3(6) . .
O26 W4 O15 W1 83.7(6) . .
O21 W4 O15 W1 -74.2(6) . .
O27 W4 O15 W1 7.4(16) . .
O36 W4 O15 W1 0.2(5) . .
O1 W1 O15 W4 171.8(6) . .
O12 W1 O15 W4 -8.6(16) . .
O14 W1 O15 W4 -85.6(6) . .
O16 W1 O15 W4 74.3(6) . .
O36 W1 O15 W4 -0.2(5) . .
O11 W11 O33 W10 172.1(6) . .
O34 W11 O33 W10 71.1(6) . .
O28 W11 O33 W10 -87.7(6) . .
O29 W11 O33 W10 -17.0(16) . .
O39 W11 O33 W10 -4.1(5) . .
O10 W10 O33 W11 -172.8(6) . .
O35 W10 O33 W11 -72.2(6) . .
O32 W10 O33 W11 19.2(15) . .
O27 W10 O33 W11 88.0(6) . .
O39 W10 O33 W11 4.2(5) . .
O10 W10 O35 W12 171.2(6) . .
O32 W10 O35 W12 -87.3(6) . .
O27 W10 O35 W12 -14.5(17) . .
O33 W10 O35 W12 71.5(6) . .
O39 W10 O35 W12 -2.0(5) . .
O31 W12 O35 W10 89.5(6) . .
O34 W12 O35 W10 -70.5(6) . .
O30 W12 O35 W10 16.3(18) . .
O1 W12 O35 W10 -171.4(6) 1_655 .
O39 W12 O35 W10 1.9(5) . .
O6 W6 O29 W11 -132.4(12) . .
O22 W6 O29 W11 -30.5(13) . .
O23 W6 O29 W11 129.1(13) . .
O17 W6 O29 W11 51.5(19) . .
O37 W6 O29 W11 55.2(12) . .
O11 W11 O29 W6 129.1(13) . .
O34 W11 O29 W6 -129.9(13) . .
O33 W11 O29 W6 -42(2) . .
O28 W11 O29 W6 29.6(12) . .
O39 W11 O29 W6 -54.1(13) . .
O10 W10 O27 W4 130.3(12) . .
O35 W10 O27 W4 -44(2) . .
O32 W10 O27 W4 29.6(12) . .
O33 W10 O27 W4 -130.5(13) . .
O39 W10 O27 W4 -56.3(12) . .
O4 W4 O27 W10 -129.5(12) . .
O15 W4 O27 W10 49(2) . .
O26 W4 O27 W10 -28.3(12) . .
O21 W4 O27 W10 130.4(13) . .
O36 W4 O27 W10 55.8(12) . .
O11 W11 O28 W5 -130.6(13) . .
O34 W11 O28 W5 45(2) . .
O33 W11 O28 W5 131.3(13) . .
O29 W11 O28 W5 -30.0(13) . .
O39 W11 O28 W5 56.7(13) . .
O5 W5 O28 W11 129.8(13) . .
O16 W5 O28 W11 -43(2) . .
O21 W5 O28 W11 -130.7(13) . .
O22 W5 O28 W11 30.4(13) . .
O36 W5 O28 W11 -56.2(13) . .
O2 W2 O18 W7 -170.5(6) . .
O12 W2 O18 W7 11.5(16) . .
O17 W2 O18 W7 -70.4(6) . .
O13 W2 O18 W7 88.5(7) . .
O37 W2 O18 W7 1.8(5) . .
K1 W2 O18 W7 117.9(8) 2_666 .
O2 W2 O18 K1 71.6(5) . 2_666
O12 W2 O18 K1 -106.4(11) . 2_666
O17 W2 O18 K1 171.7(5) . 2_666
O13 W2 O18 K1 -29.4(4) . 2_666
O37 W2 O18 K1 -116.1(5) . 2_666
O7 W7 O18 W2 170.8(7) . .
O30 W7 O18 W2 -14.2(18) . .
O23 W7 O18 W2 71.0(6) . .
O24 W7 O18 W2 -88.8(6) . .
O37 W7 O18 W2 -1.8(5) . .
K1 W7 O18 W2 -120.9(8) 2_666 .
O7 W7 O18 K1 -68.3(5) . 2_666
O30 W7 O18 K1 106.7(13) . 2_666
O23 W7 O18 K1 -168.1(4) . 2_666
O24 W7 O18 K1 32.1(4) . 2_666
O37 W7 O18 K1 119.1(4) . 2_666
O5 W5 O21 W4 -172.6(6) . .
O16 W5 O21 W4 -72.7(6) . .
O28 W5 O21 W4 87.4(6) . .
O22 W5 O21 W4 16.5(16) . .
O36 W5 O21 W4 3.5(5) . .
O4 W4 O21 W5 174.1(6) . .
O15 W4 O21 W5 71.6(6) . .
O26 W4 O21 W5 -14.1(14) . .
O27 W4 O21 W5 -87.8(6) . .
O36 W4 O21 W5 -3.5(5) . .
O6 W6 O22 W5 132.0(12) . .
O29 W6 O22 W5 30.5(12) . .
O23 W6 O22 W5 -48(2) . .
O17 W6 O22 W5 -128.0(12) . .
O37 W6 O22 W5 -54.9(12) . .
O5 W5 O22 W6 -129.6(12) . .
O16 W5 O22 W6 130.8(12) . .
O21 W5 O22 W6 41(2) . .
O28 W5 O22 W6 -30.1(12) . .
O36 W5 O22 W6 53.8(12) . .
O3 W3 O14 W1 132.3(11) . .
O13 W3 O14 W1 30.6(11) . .
O19 W3 O14 W1 -51.1(18) . .
O20 W3 O14 W1 -129.1(11) . .
O38 W3 O14 W1 -56.8(11) . .
K1 W3 O14 W1 34.3(13) 2_666 .
O1 W1 O14 W3 -130.7(11) . .
O15 W1 O14 W3 130.4(11) . .
O12 W1 O14 W3 -29.8(11) . .
O16 W1 O14 W3 45.4(19) . .
O36 W1 O14 W3 56.7(11) . .
O6 W6 O23 W7 173.1(6) . .
O22 W6 O23 W7 -6.7(16) . .
O29 W6 O23 W7 -85.5(6) . .
O17 W6 O23 W7 73.3(6) . .
O37 W6 O23 W7 0.2(5) . .
O7 W7 O23 W6 -169.1(6) . .
O30 W7 O23 W6 88.7(6) . .
O24 W7 O23 W6 -0.2(15) . .
O18 W7 O23 W6 -71.8(6) . .
O37 W7 O23 W6 -0.2(5) . .
K1 W7 O23 W6 -83.9(6) 2_666 .
O11 W11 O34 W12 -171.8(6) . .
O33 W11 O34 W12 -73.5(6) . .
O28 W11 O34 W12 12.8(15) . .
O29 W11 O34 W12 86.8(6) . .
O39 W11 O34 W12 0.6(5) . .
O31 W12 O34 W11 -10.6(15) . .
O35 W12 O34 W11 72.7(6) . .
O30 W12 O34 W11 -89.6(6) . .
O1 W12 O34 W11 171.8(6) 1_655 .
O39 W12 O34 W11 -0.6(5) . .
O3 W3 O13 W2 -131.9(11) . .
O14 W3 O13 W2 -28.8(11) . .
O19 W3 O13 W2 128.8(11) . .
O20 W3 O13 W2 50(2) . .
O38 W3 O13 W2 55.6(11) . .
K1 W3 O13 W2 155.0(14) 2_666 .
O3 W3 O13 K1 73.1(5) . 2_666
O14 W3 O13 K1 176.3(4) . 2_666
O19 W3 O13 K1 -26.2(4) . 2_666
O20 W3 O13 K1 -105.0(12) . 2_666
O38 W3 O13 K1 -99.3(4) . 2_666
O2 W2 O13 W3 130.8(11) . .
O12 W2 O13 W3 28.3(11) . .
O18 W2 O13 W3 -129.2(11) . .
O17 W2 O13 W3 -55.6(18) . .
O37 W2 O13 W3 -56.6(11) . .
K1 W2 O13 W3 -155.9(13) 2_666 .
O2 W2 O13 K1 -73.3(5) . 2_666
O12 W2 O13 K1 -175.8(4) . 2_666
O18 W2 O13 K1 26.7(4) . 2_666
O17 W2 O13 K1 100.3(11) . 2_666
O37 W2 O13 K1 99.3(4) . 2_666
O2 W2 O12 W1 -131.3(12) . .
O18 W2 O12 W1 47(2) . .
O17 W2 O12 W1 128.0(12) . .
O13 W2 O12 W1 -30.1(12) . .
O37 W2 O12 W1 56.0(12) . .
K1 W2 O12 W1 -34.8(15) 2_666 .
O1 W1 O12 W2 131.9(12) . .
O15 W1 O12 W2 -48(2) . .
O14 W1 O12 W2 30.0(12) . .
O16 W1 O12 W2 -130.5(12) . .
O36 W1 O12 W2 -55.9(12) . .
O9 W9 O32 W10 129.7(12) . .
O26 W9 O32 W10 28.3(12) . .
O25 W9 O32 W10 -128.7(12) . .
O20 W9 O32 W10 -47.0(19) . .
O38 W9 O32 W10 -54.5(12) . .
O10 W10 O32 W9 -128.4(12) . .
O35 W10 O32 W9 131.1(12) . .
O27 W10 O32 W9 -29.9(12) . .
O33 W10 O32 W9 39(2) . .
O39 W10 O32 W9 53.9(12) . .
O7 W7 O30 W12 138.5(11) . .
O23 W7 O30 W12 -121.1(11) . .
O24 W7 O30 W12 37.7(11) . .
O18 W7 O30 W12 -36(2) . .
O37 W7 O30 W12 -48.2(11) . .
K1 W7 O30 W12 51.5(13) 2_666 .
O31 W12 O30 W7 -38.8(11) . .
O34 W12 O30 W7 121.4(11) . .
O35 W12 O30 W7 35(2) . .
O1 W12 O30 W7 -137.5(11) 1_655 .
O39 W12 O30 W7 48.5(11) . .
O8 W8 O31 W12 -135.1(10) . .
O24 W8 O31 W12 -32.7(11) . .
O25 W8 O31 W12 125.7(11) . .
O19 W8 O31 W12 44.6(18) . .
O38 W8 O31 W12 53.4(10) . .
K1 W8 O31 W12 -42.4(12) 2_666 .
O34 W12 O31 W8 -44.6(18) . .
O35 W12 O31 W8 -128.1(11) . .
O30 W12 O31 W8 34.9(11) . .
O1 W12 O31 W8 132.9(10) 1_655 .
O39 W12 O31 W8 -54.2(10) . .
O9 W9 O20 W3 172.5(6) . .
O26 W9 O20 W3 -86.0(6) . .
O32 W9 O20 W3 -10.8(15) . .
O25 W9 O20 W3 71.3(7) . .
O38 W9 O20 W3 -2.9(5) . .
O3 W3 O20 W9 -169.4(6) . .
O14 W3 O20 W9 87.9(7) . .
O13 W3 O20 W9 8.8(17) . .
O19 W3 O20 W9 -69.9(6) . .
O38 W3 O20 W9 2.9(5) . .
K1 W3 O20 W9 -74.8(7) 2_666 .
O3 W3 O19 W8 169.9(7) . .
O14 W3 O19 W8 -6.7(16) . .
O13 W3 O19 W8 -88.6(7) . .
O20 W3 O19 W8 71.1(7) . .
O38 W3 O19 W8 -0.8(6) . .
K1 W3 O19 W8 -113.4(8) 2_666 .
O3 W3 O19 K1 -76.6(5) . 2_666
O14 W3 O19 K1 106.7(11) . 2_666
O13 W3 O19 K1 24.8(4) . 2_666
O20 W3 O19 K1 -175.5(4) . 2_666
O38 W3 O19 K1 112.6(4) . 2_666
O8 W8 O19 W3 -170.3(7) . .
O31 W8 O19 W3 10.0(16) . .
O24 W8 O19 W3 88.2(7) . .
O25 W8 O19 W3 -71.8(7) . .
O38 W8 O19 W3 0.8(6) . .
K1 W8 O19 W3 115.5(8) 2_666 .
O8 W8 O19 K1 74.3(5) . 2_666
O31 W8 O19 K1 -105.4(11) . 2_666
O24 W8 O19 K1 -27.3(4) . 2_666
O25 W8 O19 K1 172.8(4) . 2_666
O38 W8 O19 K1 -114.7(4) . 2_666
O38 Si1 O39 W10 55.2(9) . .
O36 Si1 O39 W10 -62.3(9) . .
O37 Si1 O39 W10 178.2(6) . .
O38 Si1 O39 W11 -178.8(6) . .
O36 Si1 O39 W11 63.8(7) . .
O37 Si1 O39 W11 -55.8(8) . .
O38 Si1 O39 W12 -62.8(8) . .
O36 Si1 O39 W12 179.7(6) . .
O37 Si1 O39 W12 60.2(8) . .
O35 W10 O39 Si1 -129.9(8) . .
O32 W10 O39 Si1 -39.1(8) . .
O27 W10 O39 Si1 45.9(8) . .
O33 W10 O39 Si1 135.5(8) . .
O35 W10 O39 W11 91.6(4) . .
O32 W10 O39 W11 -177.6(4) . .
O27 W10 O39 W11 -92.6(4) . .
O33 W10 O39 W11 -3.0(4) . .
O35 W10 O39 W12 1.4(4) . .
O32 W10 O39 W12 92.2(4) . .
O27 W10 O39 W12 177.2(5) . .
O33 W10 O39 W12 -93.2(4) . .
O34 W11 O39 Si1 129.6(7) . .
O33 W11 O39 Si1 -136.4(8) . .
O28 W11 O39 Si1 -45.9(7) . .
O29 W11 O39 Si1 39.3(7) . .
O34 W11 O39 W10 -90.8(4) . .
O33 W11 O39 W10 3.1(4) . .
O28 W11 O39 W10 93.6(4) . .
O29 W11 O39 W10 178.8(4) . .
O34 W11 O39 W12 -0.4(4) . .
O33 W11 O39 W12 93.5(4) . .
O28 W11 O39 W12 -176.0(4) . .
O29 W11 O39 W12 -90.8(4) . .
O31 W12 O39 Si1 44.4(7) . .
O34 W12 O39 Si1 -132.2(8) . .
O35 W12 O39 Si1 133.5(8) . .
O30 W12 O39 Si1 -42.1(7) . .
O31 W12 O39 W10 -90.6(4) . .
O34 W12 O39 W10 92.9(4) . .
O35 W12 O39 W10 -1.4(4) . .
O30 W12 O39 W10 -177.1(4) . .
O31 W12 O39 W11 177.0(4) . .
O34 W12 O39 W11 0.4(3) . .
O35 W12 O39 W11 -93.9(4) . .
O30 W12 O39 W11 90.5(4) . .
O38 Si1 O36 W4 -59.2(8) . .
O39 Si1 O36 W4 60.2(8) . .
O37 Si1 O36 W4 -179.1(6) . .
O38 Si1 O36 W5 178.2(5) . .
O39 Si1 O36 W5 -62.4(7) . .
O37 Si1 O36 W5 58.3(7) . .
O38 Si1 O36 W1 60.6(7) . .
O39 Si1 O36 W1 180.0(6) . .
O37 Si1 O36 W1 -59.4(8) . .
O15 W4 O36 Si1 133.6(7) . .
O26 W4 O36 Si1 42.3(7) . .
O21 W4 O36 Si1 -133.7(7) . .
O27 W4 O36 Si1 -43.8(7) . .
O15 W4 O36 W5 -90.1(4) . .
O26 W4 O36 W5 178.5(4) . .
O21 W4 O36 W5 2.5(4) . .
O27 W4 O36 W5 92.5(4) . .
O15 W4 O36 W1 -0.1(4) . .
O26 W4 O36 W1 -91.5(4) . .
O21 W4 O36 W1 92.5(4) . .
O27 W4 O36 W1 -177.5(4) . .
O16 W5 O36 Si1 -131.3(7) . .
O21 W5 O36 Si1 134.1(7) . .
O28 W5 O36 Si1 44.1(6) . .
O22 W5 O36 Si1 -41.5(7) . .
O16 W5 O36 W4 92.0(4) . .
O21 W5 O36 W4 -2.6(4) . .
O28 W5 O36 W4 -92.6(4) . .
O22 W5 O36 W4 -178.2(4) . .
O16 W5 O36 W1 1.2(4) . .
O21 W5 O36 W1 -93.4(4) . .
O28 W5 O36 W1 176.6(4) . .
O22 W5 O36 W1 91.0(4) . .
O1 W1 O36 Si1 178(2) . .
O15 W1 O36 Si1 -135.0(7) . .
O12 W1 O36 Si1 42.1(7) . .
O14 W1 O36 Si1 -43.7(7) . .
O16 W1 O36 Si1 132.2(7) . .
O1 W1 O36 W4 -47(2) . .
O15 W1 O36 W4 0.1(4) . .
O12 W1 O36 W4 177.2(4) . .
O14 W1 O36 W4 91.4(4) . .
O16 W1 O36 W4 -92.7(4) . .
O1 W1 O36 W5 45(2) . .
O15 W1 O36 W5 91.6(4) . .
O12 W1 O36 W5 -91.3(4) . .
O14 W1 O36 W5 -177.1(4) . .
O16 W1 O36 W5 -1.2(3) . .
O36 Si1 O38 W9 61.8(7) . .
O39 Si1 O38 W9 -55.6(8) . .
O37 Si1 O38 W9 -179.0(5) . .
O36 Si1 O38 W3 -63.0(7) . .
O39 Si1 O38 W3 179.6(6) . .
O37 Si1 O38 W3 56.2(7) . .
O36 Si1 O38 W8 178.7(5) . .
O39 Si1 O38 W8 61.3(7) . .
O37 Si1 O38 W8 -62.1(7) . .
O26 W9 O38 Si1 -46.7(7) . .
O32 W9 O38 Si1 41.0(7) . .
O25 W9 O38 Si1 131.5(7) . .
O20 W9 O38 Si1 -135.9(7) . .
O26 W9 O38 W3 91.3(4) . .
O32 W9 O38 W3 178.9(4) . .
O25 W9 O38 W3 -90.6(4) . .
O20 W9 O38 W3 2.0(4) . .
O26 W9 O38 W8 -177.1(4) . .
O32 W9 O38 W8 -89.5(4) . .
O25 W9 O38 W8 1.0(4) . .
O20 W9 O38 W8 93.6(4) . .
O3 W3 O38 Si1 177.3(18) . .
O14 W3 O38 Si1 47.0(7) . .
O13 W3 O38 Si1 -42.1(7) . .
O19 W3 O38 Si1 -130.7(7) . .
O20 W3 O38 Si1 135.7(7) . .
K1 W3 O38 Si1 -86.9(6) 2_666 .
O3 W3 O38 W9 40(2) . .
O14 W3 O38 W9 -90.7(4) . .
O13 W3 O38 W9 -179.9(4) . .
O19 W3 O38 W9 91.6(4) . .
O20 W3 O38 W9 -2.0(4) . .
K1 W3 O38 W9 135.4(2) 2_666 .
O3 W3 O38 W8 -51(2) . .
O14 W3 O38 W8 178.3(4) . .
O13 W3 O38 W8 89.1(4) . .
O19 W3 O38 W8 0.5(4) . .
O20 W3 O38 W8 -93.0(4) . .
K1 W3 O38 W8 44.4(3) 2_666 .
O8 W8 O38 Si1 176.9(16) . .
O31 W8 O38 Si1 -43.1(6) . .
O24 W8 O38 Si1 46.9(6) . .
O25 W8 O38 Si1 -134.2(7) . .
O19 W8 O38 Si1 133.6(7) . .
K1 W8 O38 Si1 88.3(6) 2_666 .
O8 W8 O38 W9 -50.0(19) . .
O31 W8 O38 W9 90.1(4) . .
O24 W8 O38 W9 -179.9(4) . .
O25 W8 O38 W9 -1.0(4) . .
O19 W8 O38 W9 -93.3(4) . .
K1 W8 O38 W9 -138.5(2) 2_666 .
O8 W8 O38 W3 43(2) . .
O31 W8 O38 W3 -177.2(4) . .
O24 W8 O38 W3 -87.2(4) . .
O25 W8 O38 W3 91.7(4) . .
O19 W8 O38 W3 -0.5(4) . .
K1 W8 O38 W3 -45.8(3) 2_666 .
O38 Si1 O37 W6 -178.8(5) . .
O36 Si1 O37 W6 -60.6(7) . .
O39 Si1 O37 W6 58.0(8) . .
O38 Si1 O37 W7 62.8(7) . .
O36 Si1 O37 W7 -178.9(5) . .
O39 Si1 O37 W7 -60.4(8) . .
O38 Si1 O37 W2 -57.4(7) . .
O36 Si1 O37 W2 60.8(7) . .
O39 Si1 O37 W2 179.4(6) . .
O6 W6 O37 Si1 -176(2) . .
O22 W6 O37 Si1 45.3(6) . .
O29 W6 O37 Si1 -43.0(6) . .
O23 W6 O37 Si1 -132.2(7) . .
O17 W6 O37 Si1 135.6(7) . .
O6 W6 O37 W7 -44(2) . .
O22 W6 O37 W7 177.4(4) . .
O29 W6 O37 W7 89.1(4) . .
O23 W6 O37 W7 -0.1(3) . .
O17 W6 O37 W7 -92.3(4) . .
O6 W6 O37 W2 49(2) . .
O22 W6 O37 W2 -89.8(4) . .
O29 W6 O37 W2 -178.1(4) . .
O23 W6 O37 W2 92.6(4) . .
O17 W6 O37 W2 0.4(4) . .
O7 W7 O37 Si1 -168.3(17) . .
O30 W7 O37 Si1 42.7(7) . .
O23 W7 O37 Si1 133.6(7) . .
O24 W7 O37 Si1 -46.4(6) . .
O18 W7 O37 Si1 -133.2(7) . .
K1 W7 O37 Si1 -92.6(6) 2_666 .
O7 W7 O37 W6 58(2) . .
O30 W7 O37 W6 -90.8(4) . .
O23 W7 O37 W6 0.1(3) . .
O24 W7 O37 W6 -179.9(4) . .
O18 W7 O37 W6 93.3(4) . .
K1 W7 O37 W6 133.9(2) 2_666 .
O7 W7 O37 W2 -34(2) . .
O30 W7 O37 W2 177.1(4) . .
O23 W7 O37 W2 -92.0(4) . .
O24 W7 O37 W2 88.0(4) . .
O18 W7 O37 W2 1.2(4) . .
K1 W7 O37 W2 41.8(3) 2_666 .
O12 W2 O37 Si1 -44.2(7) . .
O18 W2 O37 Si1 132.0(7) . .
O17 W2 O37 Si1 -135.7(7) . .
O13 W2 O37 Si1 43.9(7) . .
K1 W2 O37 Si1 93.0(6) 2_666 .
O2 W2 O37 W6 -45(3) . .
O12 W2 O37 W6 91.0(4) . .
O18 W2 O37 W6 -92.8(4) . .
O17 W2 O37 W6 -0.4(4) . .
O13 W2 O37 W6 179.2(4) . .
K1 W2 O37 W6 -131.7(2) 2_666 .
O2 W2 O37 W7 46(3) . .
O12 W2 O37 W7 -177.4(4) . .
O18 W2 O37 W7 -1.3(4) . .
O17 W2 O37 W7 91.1(4) . .
O13 W2 O37 W7 -89.3(4) . .
K1 W2 O37 W7 -40.2(3) 2_666 .
C12 N1 C2 C3 8(3) . .
C13 N1 C2 C3 -173.8(16) . .
N1 C2 C3 C4 -3(3) . .
C2 C3 C4 C11 -2(2) . .
C2 C3 C4 C5 179.7(16) . .
C11 C4 C5 C10 -41(3) . .
C3 C4 C5 C10 137.8(18) . .
C11 C4 C5 C6 146.1(17) . .
C3 C4 C5 C6 -35(3) . .
C10 C5 C6 C7 7(3) . .
C4 C5 C6 C7 179.5(16) . .
C6 C5 C10 C9 -10(3) . .
C4 C5 C10 C9 177.2(15) . .
C7 N8 C9 C10 -2(3) . .
C14 N8 C9 C10 178.1(17) . .
C5 C10 C9 N8 8(3) . .
C3 C4 C11 C12 2(3) . .
C5 C4 C11 C12 -179.3(16) . .
C2 N1 C12 C11 -8(3) . .
C13 N1 C12 C11 174.2(15) . .
C4 C11 C12 N1 3(3) . .
C9 N8 C7 C6 -2(2) . .
C14 N8 C7 C6 178.0(15) . .
C5 C6 C7 N8 0(3) . .
C34 N29 C30 C31 3(3) . .
C35 N29 C30 C31 -178(2) . .
C32 C31 C30 N29 -5(3) . .
C30 N29 C34 C33 -5(4) . .
C35 N29 C34 C33 176(2) . .
C32 C33 C34 N29 8(4) . .
C30 C31 C32 C33 9(3) . .
C30 C31 C32 C32 -178(2) . 2_765
C34 C33 C32 C31 -10(4) . .
C34 C33 C32 C32 176(2) . 2_765
C21 C20 C19 C24 -5(3) . .
C21 C20 C19 C18 170.7(17) . .
C24 C19 C18 C25 34(3) . .
C20 C19 C18 C25 -141.2(18) . .
C24 C19 C18 C17 -147.2(18) . .
C20 C19 C18 C17 37(3) . .
C25 C18 C17 C16 1(3) . .
C19 C18 C17 C16 -177.5(18) . .
C18 C17 C16 N15 -3(3) . .
C27 N15 C16 C17 -174(2) . .
C26 N15 C16 C17 5(3) . .
C16 N15 C26 C25 -5(2) . .
C27 N15 C26 C25 174.4(16) . .
C17 C18 C25 C26 -1(3) . .
C19 C18 C25 C26 177.5(17) . .
N15 C26 C25 C18 3(3) . .
C20 C19 C24 C23 2(3) . .
C18 C19 C24 C23 -173.9(18) . .
C19 C24 C23 N22 4(3) . .
C21 N22 C23 C24 -7(3) . .
C28 N22 C23 C24 171.3(17) . .
C19 C20 C21 N22 2(3) . .
C23 N22 C21 C20 5(3) . .
C28 N22 C21 C20 -173.9(19) . .
